data_7203458
loop_
_publ_author_name
'Carlucci, Lucia'
'Ciani, Gianfranco'
'Proserpio, Davide M.'
'Porta, Francesca'

_publ_section_title
;
 New metal?organic frameworks and supramolecular arrays assembled with
 the bent ditopic ligand 4,4-diaminodiphenylmethane
;
_journal_issue 9
_journal_name_full CrystEngComm
_journal_page_first 696
_journal_paper_doi 10.1039/b606482e
_journal_volume 8
_journal_year 2006
_chemical_formula_sum 'C26 H32 Cl2 N4 Ni O2'
_chemical_formula_weight 562.17
_space_group_IT_number 14
_symmetry_cell_setting monoclinic
_symmetry_Int_Tables_number 14
_symmetry_space_group_name_Hall '-P 2ybc'
_symmetry_space_group_name_H-M 'P 1 21/c 1'
_atom_sites_solution_hydrogens geom
_atom_sites_solution_primary direct
_atom_sites_solution_secondary difmap
_cell_angle_alpha 90.00
_cell_angle_beta 91.951(6)
_cell_angle_gamma 90.00
_cell_formula_units_Z 2
_cell_length_a 12.029(3)
_cell_length_b 11.995(3)
_cell_length_c 9.153(2)
_cell_measurement_reflns_used 2463
_cell_measurement_temperature 293(2)
_cell_measurement_theta_max 25
_cell_measurement_theta_min 3
_cell_volume 1319.9(5)
_computing_molecular_graphics Topos
_computing_structure_refinement 'SHELXL-97 (Sheldrick, 1997)'
_computing_structure_solution SIR97
_diffrn_ambient_temperature 293(2)
_diffrn_detector_type CCD_plate
_diffrn_measured_fraction_theta_full 0.956
_diffrn_measured_fraction_theta_max 0.956
_diffrn_measurement_device SMART
_diffrn_measurement_method omega-scan
_diffrn_radiation_monochromator graphite
_diffrn_radiation_source 'fine-focus sealed tube'
_diffrn_radiation_type MoK\a
_diffrn_radiation_wavelength 0.71073
_diffrn_reflns_av_R_equivalents 0.0267
_diffrn_reflns_av_sigmaI/netI 0.0308
_diffrn_reflns_limit_h_max 14
_diffrn_reflns_limit_h_min -12
_diffrn_reflns_limit_k_max 14
_diffrn_reflns_limit_k_min -9
_diffrn_reflns_limit_l_max 10
_diffrn_reflns_limit_l_min -10
_diffrn_reflns_number 4695
_diffrn_reflns_theta_full 25.00
_diffrn_reflns_theta_max 25.00
_diffrn_reflns_theta_min 1.69
_diffrn_standards_decay_% 0
_exptl_absorpt_coefficient_mu 0.968
_exptl_absorpt_correction_T_max 1.00
_exptl_absorpt_correction_T_min 0.78
_exptl_absorpt_correction_type sadabs
_exptl_crystal_colour green
_exptl_crystal_density_diffrn 1.415
_exptl_crystal_density_method 'not measured'
_exptl_crystal_description cube
_exptl_crystal_F_000 588
_exptl_crystal_size_max 0.20
_exptl_crystal_size_mid 0.20
_exptl_crystal_size_min 0.20
_refine_diff_density_max 0.752
_refine_diff_density_min -0.515
_refine_diff_density_rms 0.104
_refine_ls_extinction_method none
_refine_ls_goodness_of_fit_all 1.203
_refine_ls_hydrogen_treatment constr
_refine_ls_matrix_type full
_refine_ls_number_parameters 166
_refine_ls_number_reflns 2224
_refine_ls_number_restraints 5
_refine_ls_restrained_S_all 1.202
_refine_ls_R_factor_all 0.0593
_refine_ls_R_factor_obs 0.0470
_refine_ls_shift/su_max 0.000
_refine_ls_shift/su_mean 0.000
_refine_ls_structure_factor_coef Fsqd
_refine_ls_weighting_details 'calc w=1/[\s^2^(Fo^2^)+(0.0542P)^2^+4.7759P] where P=(Fo^2^+2Fc^2^)/3'
_refine_ls_weighting_scheme calc
_refine_ls_wR_factor_all 0.1638
_refine_ls_wR_factor_obs 0.1516
_reflns_number_observed 1827
_reflns_number_total 2224
_reflns_observed_criterion >2sigma(I)
_cod_data_source_file b606482e.txt
_cod_data_source_block 4
_cod_depositor_comments
;
The following automatic conversions were performed:
'_symmetry_cell_setting' value 'Monoclinic' changed to 'monoclinic'
according to '/home/saulius/struct/CIF-dictionaries/cif_core.dic'
dictionary named 'cif_core.dic' version 2.4.1 from 2010-06-29.

Automatic conversion script
Id: cif_fix_enum 1527 2010-12-29 10:47:43Z saulius 
;
_cod_original_cell_volume 1319.9(6)
_cod_original_sg_symbol_H-M P21/c
_cod_database_code 7203458
_diffrn_measurement_domega 0.30
_diffrn_measurement_rtime 20

loop_
_symmetry_equiv_pos_as_xyz
'x, y, z'
'-x, y+1/2, -z+1/2'
'-x, -y, -z'
'x, -y-1/2, z-1/2'

loop_
_atom_site_label
_atom_site_type_symbol
_atom_site_fract_x
_atom_site_fract_y
_atom_site_fract_z
_atom_site_U_iso_or_equiv
_atom_site_adp_type
_atom_site_occupancy
_atom_site_symmetry_multiplicity
_atom_site_calc_flag
_atom_site_refinement_flags
_atom_site_disorder_assembly
_atom_site_disorder_group
Ni Ni 0.0000 0.0000 0.5000 0.0286(3) Uani 1 2 d S . .
Cl Cl 0.95571(13) 0.34589(12) 0.60461(16) 0.0478(4) Uani 1 1 d . . .
O O 0.1005(3) -0.1308(3) 0.5687(4) 0.0400(9) Uani 1 1 d D . .
H2W H 0.086(5) -0.198(2) 0.516(4) 0.048 Uiso 1 1 d D . .
H1W H 0.086(5) -0.157(4) 0.665(2) 0.048 Uiso 1 1 d D . .
N1 N 0.0614(3) 0.0928(4) 0.6938(5) 0.0354(10) Uani 1 1 d . . .
H1A H 0.0213 0.1561 0.6964 0.042 Uiso 1 1 calc RD . .
H1B H 0.0425 0.0524 0.7720 0.042 Uiso 1 1 calc RD . .
N2 N 0.8689(3) -0.0657(4) 0.6274(5) 0.0339(10) Uani 1 1 d . . .
H2A H 0.8381 -0.1226 0.5762 0.041 Uiso 1 1 calc RD . .
H2B H 0.9010 -0.0954 0.7087 0.041 Uiso 1 1 calc RD . .
C10 C 0.7873(5) 0.0603(5) 0.8039(6) 0.0443(14) Uani 1 1 d . . .
H10 H 0.8510 0.0522 0.8633 0.053 Uiso 1 1 calc R . .
C3 C 0.3284(5) 0.2501(5) 0.6831(7) 0.0427(13) Uani 1 1 d . . .
H3 H 0.3556 0.3144 0.6401 0.051 Uiso 1 1 calc R . .
C1 C 0.1768(4) 0.1251(4) 0.7192(6) 0.0336(12) Uani 1 1 d . . .
C8 C 0.6074(4) 0.1437(5) 0.7598(6) 0.0398(13) Uani 1 1 d . . .
C6 C 0.2467(5) 0.0597(5) 0.8054(6) 0.0406(13) Uani 1 1 d . . .
H6 H 0.2201 -0.0051 0.8478 0.049 Uiso 1 1 calc R . .
C2 C 0.2181(4) 0.2203(4) 0.6572(6) 0.0375(12) Uani 1 1 d . . .
H2 H 0.1720 0.2647 0.5979 0.045 Uiso 1 1 calc R . .
C11 C 0.7791(4) 0.0039(4) 0.6734(6) 0.0340(11) Uani 1 1 d . . .
C13 C 0.5995(5) 0.0857(5) 0.6308(7) 0.0441(14) Uani 1 1 d . . .
H13 H 0.5358 0.0936 0.5712 0.053 Uiso 1 1 calc R . .
C5 C 0.3569(5) 0.0911(5) 0.8285(7) 0.0474(15) Uani 1 1 d . . .
H5 H 0.4038 0.0454 0.8850 0.057 Uiso 1 1 calc R . .
C4 C 0.3987(4) 0.1864(5) 0.7713(7) 0.0439(14) Uani 1 1 d . . .
C7 C 0.5177(5) 0.2238(6) 0.8067(8) 0.0586(18) Uani 1 1 d . . .
H7A H 0.5296 0.2952 0.7600 0.070 Uiso 1 1 calc R . .
H7B H 0.5261 0.2351 0.9115 0.070 Uiso 1 1 calc R . .
C9 C 0.7029(5) 0.1285(5) 0.8483(7) 0.0484(15) Uani 1 1 d . . .
H9 H 0.7097 0.1648 0.9379 0.058 Uiso 1 1 calc R . .
C12 C 0.6831(4) 0.0161(5) 0.5867(6) 0.0396(13) Uani 1 1 d . . .
H12 H 0.6752 -0.0226 0.4990 0.048 Uiso 1 1 calc R . .

loop_
_atom_site_aniso_label
_atom_site_aniso_U_11
_atom_site_aniso_U_22
_atom_site_aniso_U_33
_atom_site_aniso_U_23
_atom_site_aniso_U_13
_atom_site_aniso_U_12
Ni 0.0242(5) 0.0281(5) 0.0332(5) 0.0010(4) -0.0047(3) 0.0014(4)
Cl 0.0551(9) 0.0417(8) 0.0452(8) -0.0096(6) -0.0176(6) 0.0140(6)
O 0.039(2) 0.0317(19) 0.049(2) 0.0011(17) -0.0088(18) 0.0044(16)
N1 0.030(2) 0.037(2) 0.038(3) 0.000(2) -0.0046(18) 0.0006(18)
N2 0.031(2) 0.038(2) 0.032(2) 0.0050(19) -0.0036(18) -0.0048(18)
C10 0.031(3) 0.067(4) 0.034(3) -0.010(3) -0.009(2) -0.004(3)
C3 0.041(3) 0.034(3) 0.054(4) -0.009(3) 0.007(3) -0.005(2)
C1 0.029(3) 0.036(3) 0.035(3) -0.007(2) -0.003(2) -0.001(2)
C8 0.033(3) 0.044(3) 0.041(3) -0.007(3) -0.002(2) -0.007(2)
C6 0.039(3) 0.042(3) 0.041(3) 0.004(3) -0.006(2) -0.006(2)
C2 0.035(3) 0.033(3) 0.044(3) -0.003(2) 0.000(2) 0.004(2)
C11 0.027(2) 0.033(3) 0.042(3) -0.001(2) 0.001(2) -0.005(2)
C13 0.032(3) 0.052(3) 0.048(4) -0.010(3) -0.007(2) 0.002(3)
C5 0.038(3) 0.049(4) 0.054(4) -0.005(3) -0.014(3) 0.007(3)
C4 0.029(3) 0.044(3) 0.060(4) -0.018(3) 0.003(2) -0.002(2)
C7 0.035(3) 0.058(4) 0.082(5) -0.030(4) -0.003(3) -0.004(3)
C9 0.033(3) 0.064(4) 0.048(4) -0.018(3) -0.003(3) -0.004(3)
C12 0.038(3) 0.052(3) 0.029(3) -0.008(3) -0.005(2) 0.000(3)

loop_
_atom_type_symbol
_atom_type_description
_atom_type_scat_dispersion_real
_atom_type_scat_dispersion_imag
_atom_type_scat_source
C C 0.0033 0.0016 'International Tables Vol C Tables 4.2.6.8 and 6.1.1.4'
H H 0.0000 0.0000 'International Tables Vol C Tables 4.2.6.8 and 6.1.1.4'
N N 0.0061 0.0033 'International Tables Vol C Tables 4.2.6.8 and 6.1.1.4'
Cl Cl 0.1484 0.1585 'International Tables Vol C Tables 4.2.6.8 and 6.1.1.4'
Ni Ni 0.3393 1.1124 'International Tables Vol C Tables 4.2.6.8 and 6.1.1.4'
O O 0.0106 0.0060 'International Tables Vol C Tables 4.2.6.8 and 6.1.1.4'

loop_
_geom_angle_atom_site_label_1
_geom_angle_atom_site_label_2
_geom_angle_atom_site_label_3
_geom_angle
_geom_angle_site_symmetry_1
_geom_angle_site_symmetry_3
_geom_angle_publ_flag
O Ni O 180.0 . 3_556 ?
O Ni N2 90.65(16) . 3_656 ?
O Ni N2 89.35(16) 3_556 3_656 ?
O Ni N2 89.35(16) . 1_455 ?
O Ni N2 90.65(16) 3_556 1_455 ?
N2 Ni N2 180.00(14) 3_656 1_455 ?
O Ni N1 87.82(16) . . ?
O Ni N1 92.18(16) 3_556 . ?
N2 Ni N1 91.12(16) 3_656 . ?
N2 Ni N1 88.88(16) 1_455 . ?
O Ni N1 92.18(16) . 3_556 ?
O Ni N1 87.82(16) 3_556 3_556 ?
N2 Ni N1 88.88(16) 3_656 3_556 ?
N2 Ni N1 91.12(16) 1_455 3_556 ?
N1 Ni N1 180.0 . 3_556 ?
O Cl O 121.26(11) 3_656 2_656 ?
O Cl Cl 122.70(9) 3_656 3_766 ?
O Cl Cl 114.60(8) 2_656 3_766 ?
Ni O Cl 111.21(15) . 3_656 ?
Ni O Cl 102.55(15) . 2_646 ?
Cl O Cl 111.64(12) 3_656 2_646 ?
Ni O H2W 113(3) . . ?
Cl O H2W 2(4) 3_656 . ?
Cl O H2W 112(3) 2_646 . ?
Ni O H1W 114(3) . . ?
Cl O H1W 99(3) 3_656 . ?
Cl O H1W 14(3) 2_646 . ?
H2W O H1W 99.0(13) . . ?
C1 N1 Ni 123.8(3) . . ?
C1 N1 C7 1.2(3) . . ?
Ni N1 C7 124.99(16) . . ?
C1 N1 N2 29.5(3) . . ?
Ni N1 N2 98.96(12) . . ?
C7 N1 N2 30.34(7) . . ?
C1 N1 H1A 106.4 . . ?
Ni N1 H1A 106.4 . . ?
C7 N1 H1A 105.9 . . ?
N2 N1 H1A 133.6 . . ?
C1 N1 H1B 106.4 . . ?
Ni N1 H1B 106.4 . . ?
C7 N1 H1B 105.6 . . ?
N2 N1 H1B 102.6 . . ?
H1A N1 H1B 106.5 . . ?
C11 N2 Ni 121.2(3) . 1_655 ?
C11 N2 C7 1.7(2) . . ?
Ni N2 C7 119.63(16) 1_655 . ?
C11 N2 N1 29.1(2) . . ?
Ni N2 N1 134.57(13) 1_655 . ?
C7 N2 N1 30.45(7) . . ?
C11 N2 H2A 107.0 . . ?
Ni N2 H2A 107.0 1_655 . ?
C7 N2 H2A 108.2 . . ?
N1 N2 H2A 77.9 . . ?
C11 N2 H2B 107.0 . . ?
Ni N2 H2B 107.0 1_655 . ?
C7 N2 H2B 107.5 . . ?
N1 N2 H2B 114.7 . . ?
H2A N2 H2B 106.8 . . ?
C11 C10 C9 121.2(5) . . ?
C11 C10 H10 119.4 . . ?
C9 C10 H10 119.4 . . ?
C4 C3 C2 121.4(5) . . ?
C4 C3 H3 119.3 . . ?
C2 C3 H3 119.3 . . ?
C2 C1 C6 119.2(5) . . ?
C2 C1 N1 120.8(5) . . ?
C6 C1 N1 120.0(5) . . ?
C13 C8 C9 117.7(5) . . ?
C13 C8 C7 122.4(5) . . ?
C9 C8 C7 119.9(5) . . ?
C1 C6 C5 119.6(5) . . ?
C1 C6 H6 120.2 . . ?
C5 C6 H6 120.2 . . ?
C1 C2 C3 120.0(5) . . ?
C1 C2 H2 120.0 . . ?
C3 C2 H2 120.0 . . ?
C10 C11 C12 118.6(5) . . ?
C10 C11 N2 120.6(5) . . ?
C12 C11 N2 120.8(5) . . ?
C8 C13 C12 122.0(5) . . ?
C8 C13 H13 119.0 . . ?
C12 C13 H13 119.0 . . ?
C4 C5 C6 122.2(6) . . ?
C4 C5 H5 118.9 . . ?
C6 C5 H5 118.9 . . ?
C5 C4 C3 117.6(5) . . ?
C5 C4 C7 121.5(6) . . ?
C3 C4 C7 120.9(6) . . ?
C8 C7 C4 115.2(5) . . ?
C8 C7 N2 2.1(3) . . ?
C4 C7 N2 117.1(3) . . ?
C8 C7 N1 117.3(3) . . ?
C4 C7 N1 2.4(3) . . ?
N2 C7 N1 119.21(12) . . ?
C8 C7 H7A 108.5 . . ?
C4 C7 H7A 108.5 . . ?
N2 C7 H7A 106.6 . . ?
N1 C7 H7A 108.3 . . ?
C8 C7 H7B 108.5 . . ?
C4 C7 H7B 108.5 . . ?
N2 C7 H7B 108.3 . . ?
N1 C7 H7B 106.4 . . ?
H7A C7 H7B 107.5 . . ?
C10 C9 C8 120.5(5) . . ?
C10 C9 H9 119.7 . . ?
C8 C9 H9 119.7 . . ?
C13 C12 C11 119.9(5) . . ?
C13 C12 H12 120.1 . . ?
C11 C12 H12 120.1 . . ?

loop_
_geom_bond_atom_site_label_1
_geom_bond_atom_site_label_2
_geom_bond_distance
_geom_bond_site_symmetry_2
_geom_bond_publ_flag
Ni O 2.066(4) . ?
Ni O 2.066(4) 3_556 ?
Ni N2 2.144(4) 3_656 ?
Ni N2 2.144(4) 1_455 ?
Ni N1 2.201(4) . ?
Ni N1 2.201(4) 3_556 ?
Cl O 3.091(4) 3_656 ?
Cl O 3.100(4) 2_656 ?
Cl Cl 4.314(3) 3_766 ?
O Cl 3.091(4) 3_656 ?
O Cl 3.100(4) 2_646 ?
O H2W 0.951(10) . ?
O H1W 0.952(10) . ?
N1 C1 1.452(6) . ?
N1 C7 5.769(7) . ?
N1 N2 9.936(6) . ?
N1 H1A 0.9000 . ?
N1 H1B 0.9000 . ?
N2 C11 1.439(7) . ?
N2 Ni 2.144(4) 1_655 ?
N2 C7 5.751(7) . ?
N2 H2A 0.9000 . ?
N2 H2B 0.9000 . ?
C10 C11 1.373(8) . ?
C10 C9 1.375(8) . ?
C10 H10 0.9300 . ?
C3 C4 1.380(8) . ?
C3 C2 1.387(7) . ?
C3 H3 0.9300 . ?
C1 C2 1.375(8) . ?
C1 C6 1.378(8) . ?
C8 C13 1.371(8) . ?
C8 C9 1.395(8) . ?
C8 C7 1.518(8) . ?
C6 C5 1.388(8) . ?
C6 H6 0.9300 . ?
C2 H2 0.9300 . ?
C11 C12 1.387(7) . ?
C13 C12 1.378(8) . ?
C13 H13 0.9300 . ?
C5 C4 1.361(9) . ?
C5 H5 0.9300 . ?
C4 C7 1.524(8) . ?
C7 H7A 0.9700 . ?
C7 H7B 0.9700 . ?
C9 H9 0.9300 . ?
C12 H12 0.9300 . ?

loop_
_geom_torsion_atom_site_label_1
_geom_torsion_atom_site_label_2
_geom_torsion_atom_site_label_3
_geom_torsion_atom_site_label_4
_geom_torsion
_geom_torsion_site_symmetry_1
_geom_torsion_site_symmetry_2
_geom_torsion_site_symmetry_3
_geom_torsion_site_symmetry_4
_geom_torsion_publ_flag
Ni N1 C7 N2 -35.0(3) . . . . ?
N1 C7 N2 Ni 128.72(19) . . . 1_655 ?
Ni N1 N2 Ni 79.4(2) . . . 1_655 ?
